data_2242978
loop_
_publ_author_name
'Bouzian, Younos'
'Faizi, Md. Serajul Haque'
'Mague, Joel T.'
'Otmani, Bouchaib El'
'Dege, Necmi'
'Karrouchi, Khalid'
'Essassi, El Mokhtar'

_publ_section_title
;
 Crystal structure and DFT study of benzyl
 1-benzyl-2-oxo-1,2-dihydroquinoline-4-carboxylate
;
_journal_issue 7
_journal_name_full 'Acta Crystallographica Section E'
_journal_page_first 980
_journal_page_last 983
_journal_paper_doi 10.1107/S2056989019007989
_journal_volume 75
_journal_year 2019
_chemical_formula_iupac 'C24 H19 N O3'
_chemical_formula_moiety 'C24 H19 N O3'
_chemical_formula_sum 'C24 H19 N O3'
_chemical_formula_weight 369.40
_chemical_name_systematic
;
enzyl 1-benzyl-2-oxo-1,2-dihydroquinoline-4-carboxylate
;
_space_group_crystal_system monoclinic
_space_group_IT_number 14
_space_group_name_Hall '-P 2yn'
_space_group_name_H-M_alt 'P 1 21/n 1'
_symmetry_space_group_name_Hall '-P 2yn'
_symmetry_space_group_name_H-M 'P 1 21/n 1'
_atom_sites_solution_hydrogens geom
_atom_sites_solution_primary direct
_atom_sites_solution_secondary difmap
_audit_creation_method SHELXL-2018/3
_cell_angle_alpha 90
_cell_angle_beta 96.969(5)
_cell_angle_gamma 90
_cell_formula_units_Z 4
_cell_length_a 5.6101(4)
_cell_length_b 19.5523(11)
_cell_length_c 17.2761(11)
_cell_measurement_reflns_used 14721
_cell_measurement_temperature 296(2)
_cell_measurement_theta_max 30.87
_cell_measurement_theta_min 2.08
_cell_volume 1881.0(2)
_computing_cell_refinement
;
X-AREA (Stoe & Cie, 2002)
;
_computing_data_collection
;
X-AREA (Stoe & Cie, 2002)
;
_computing_data_reduction
;
X-RED32 (Stoe & Cie, 2002)
;
_computing_molecular_graphics
;
ORTEP-3 for Windows (Farrugia, 2012) and Mercury (Macrae <i>et al.</i>,
2008)
;
_computing_publication_material
;
<i>SHELXL2018/3</i> (Sheldrick, 2015b), WinGX (Farrugia, 2012)
and PLATON (Spek, 2009)
;
_computing_structure_refinement
;
<i>SHELXL2018/3</i> (Sheldrick, 2015b)
;
_computing_structure_solution
;
<i>SHELXT2018/2</i> (Sheldrick, 2015a)
;
_diffrn_ambient_temperature 296(2)
_diffrn_detector 'image plate (34 cm diameter)'
_diffrn_detector_area_resol_mean 6.67
_diffrn_measured_fraction_theta_full 1.000
_diffrn_measured_fraction_theta_max 1.000
_diffrn_measurement_device '2-circle goniometer'
_diffrn_measurement_device_type 'STOE IPDS 2'
_diffrn_measurement_method 'rotation method'
_diffrn_radiation_monochromator 'plane graphite'
_diffrn_radiation_type 'Mo K\a'
_diffrn_radiation_wavelength 0.71073
_diffrn_reflns_av_R_equivalents 0.0462
_diffrn_reflns_av_unetI/netI 0.0368
_diffrn_reflns_limit_h_max 6
_diffrn_reflns_limit_h_min -6
_diffrn_reflns_limit_k_max 24
_diffrn_reflns_limit_k_min -24
_diffrn_reflns_limit_l_max 21
_diffrn_reflns_limit_l_min -21
_diffrn_reflns_number 15909
_diffrn_reflns_theta_full 25.242
_diffrn_reflns_theta_max 26.000
_diffrn_reflns_theta_min 2.083
_diffrn_source 'sealed X-ray tube, 12 x 0.4 mm long-fine focus'
_diffrn_source_current 45
_diffrn_source_power 2.25
_diffrn_source_voltage 50
_exptl_absorpt_coefficient_mu 0.086
_exptl_absorpt_correction_T_max 0.9791
_exptl_absorpt_correction_T_min 0.9489
_exptl_absorpt_correction_type integration
_exptl_absorpt_process_details
;
(X-RED32; Stoe & Cie, 2002)
;
_exptl_crystal_colour colourless
_exptl_crystal_density_diffrn 1.304
_exptl_crystal_description prism
_exptl_crystal_F_000 776
_exptl_crystal_size_max 0.710
_exptl_crystal_size_mid 0.523
_exptl_crystal_size_min 0.250
_refine_diff_density_max 0.293
_refine_diff_density_min -0.171
_refine_ls_extinction_coef 0.0160(19)
_refine_ls_extinction_expression Fc^*^=kFc[1+0.001xFc^2^\l^3^/sin(2\q)]^-1/4^
_refine_ls_extinction_method
;
(SHELXL2018/3; Sheldrick, 2015b)
;
_refine_ls_goodness_of_fit_ref 0.954
_refine_ls_hydrogen_treatment constr
_refine_ls_matrix_type full
_refine_ls_number_parameters 254
_refine_ls_number_reflns 3686
_refine_ls_number_restraints 0
_refine_ls_restrained_S_all 0.954
_refine_ls_R_factor_all 0.0759
_refine_ls_R_factor_gt 0.0410
_refine_ls_shift/su_max 0.000
_refine_ls_shift/su_mean 0.000
_refine_ls_structure_factor_coef Fsqd
_refine_ls_weighting_details 'w=1/[\s^2^(Fo^2^)+(0.0653P)^2^] where P=(Fo^2^+2Fc^2^)/3'
_refine_ls_weighting_scheme calc
_refine_ls_wR_factor_gt 0.1034
_refine_ls_wR_factor_ref 0.1145
_reflns_number_gt 2270
_reflns_number_total 3686
_reflns_threshold_expression 'I > 2\s(I)'
_cod_data_source_file su5500sup1.cif
_cod_data_source_block I
_cod_database_code 2242978
_shelx_space_group_comment
;
The symmetry employed for this shelxl refinement is uniquely defined
by the following loop, which should always be used as a source of
symmetry information in preference to the above space-group names.
They are only intended as comments.
;

loop_
_space_group_symop_operation_xyz
'x, y, z'
'-x+1/2, y+1/2, -z+1/2'
'-x, -y, -z'
'x-1/2, -y-1/2, z-1/2'

loop_
_atom_site_type_symbol
_atom_site_label
_atom_site_fract_x
_atom_site_fract_y
_atom_site_fract_z
_atom_site_U_iso_or_equiv
_atom_site_adp_type
_atom_site_calc_flag
_atom_site_occupancy
O O1 0.6381(2) 0.38420(8) 0.44614(6) 0.0805(4) Uani d 1
O O2 0.2849(3) 0.41941(9) 0.38836(8) 0.0926(5) Uani d 1
O O3 1.0727(3) 0.30369(9) 0.23941(8) 0.0974(5) Uani d 1
N N1 0.8617(2) 0.39351(7) 0.18321(7) 0.0571(4) Uani d 1
C C1 0.5448(4) 0.38554(13) 0.52105(10) 0.0808(6) Uani d 1
H H1A 0.423278 0.350492 0.522931 0.097 Uiso calc 1
H H1B 0.473201 0.429694 0.529330 0.097 Uiso calc 1
C C2 0.7519(3) 0.37265(9) 0.58196(9) 0.0603(4) Uani d 1
C C3 0.9437(4) 0.41769(11) 0.59339(12) 0.0802(6) Uani d 1
H H3 0.945035 0.456570 0.562433 0.096 Uiso calc 1
C C4 1.1323(4) 0.40511(13) 0.65041(13) 0.0906(7) Uani d 1
H H4 1.260989 0.435378 0.657408 0.109 Uiso calc 1
C C5 1.1318(4) 0.34884(15) 0.69647(12) 0.0909(7) Uani d 1
H H5 1.260436 0.340420 0.734504 0.109 Uiso calc 1
C C6 0.9439(4) 0.30506(12) 0.68696(12) 0.0835(6) Uani d 1
H H6 0.942364 0.266986 0.719161 0.100 Uiso calc 1
C C7 0.7553(3) 0.31656(10) 0.63000(10) 0.0693(5) Uani d 1
H H7 0.627693 0.285877 0.623838 0.083 Uiso calc 1
C C8 0.4909(3) 0.40350(9) 0.38491(10) 0.0627(5) Uani d 1
C C9 0.6101(3) 0.40005(8) 0.31252(9) 0.0542(4) Uani d 1
C C10 0.5488(3) 0.44685(8) 0.24814(9) 0.0512(4) Uani d 1
C C11 0.3727(3) 0.49795(9) 0.24800(10) 0.0608(4) Uani d 1
H H11 0.284034 0.501326 0.289959 0.073 Uiso calc 1
C C12 0.3296(3) 0.54270(9) 0.18732(11) 0.0704(5) Uani d 1
H H12 0.214571 0.576813 0.188525 0.085 Uiso calc 1
C C13 0.4568(4) 0.53723(10) 0.12432(11) 0.0729(5) Uani d 1
H H13 0.426062 0.567624 0.082904 0.088 Uiso calc 1
C C14 0.6281(3) 0.48765(9) 0.12175(10) 0.0652(5) Uani d 1
H H14 0.710104 0.484076 0.078274 0.078 Uiso calc 1
C C15 0.6801(3) 0.44252(8) 0.18394(9) 0.0526(4) Uani d 1
C C16 0.9158(3) 0.34674(10) 0.24281(10) 0.0669(5) Uani d 1
C C17 0.7823(3) 0.35337(10) 0.30827(9) 0.0660(5) Uani d 1
H H17 0.817545 0.323540 0.350029 0.079 Uiso calc 1
C C18 1.0159(3) 0.39223(10) 0.12080(9) 0.0632(5) Uani d 1
H H18A 1.169995 0.372994 0.141437 0.076 Uiso calc 1
H H18B 1.043763 0.438967 0.105353 0.076 Uiso calc 1
C C19 0.9192(3) 0.35221(8) 0.04907(9) 0.0516(4) Uani d 1
C C20 1.0478(3) 0.35411(10) -0.01382(10) 0.0647(5) Uani d 1
H H20 1.185150 0.381033 -0.011516 0.078 Uiso calc 1
C C21 0.9761(4) 0.31666(11) -0.08022(10) 0.0767(6) Uani d 1
H H21 1.066000 0.318117 -0.122010 0.092 Uiso calc 1
C C22 0.7736(4) 0.27749(11) -0.08482(11) 0.0791(6) Uani d 1
H H22 0.724133 0.252641 -0.129819 0.095 Uiso calc 1
C C23 0.6436(4) 0.27501(10) -0.02272(12) 0.0784(6) Uani d 1
H H23 0.505989 0.248180 -0.025486 0.094 Uiso calc 1
C C24 0.7161(3) 0.31221(10) 0.04413(10) 0.0644(5) Uani d 1
H H24 0.626799 0.310163 0.086046 0.077 Uiso calc 1

loop_
_atom_site_aniso_label
_atom_site_aniso_U_11
_atom_site_aniso_U_22
_atom_site_aniso_U_33
_atom_site_aniso_U_12
_atom_site_aniso_U_13
_atom_site_aniso_U_23
O1 0.0716(8) 0.1257(12) 0.0459(6) 0.0180(8) 0.0138(6) 0.0066(7)
O2 0.0757(9) 0.1299(13) 0.0751(9) 0.0236(9) 0.0211(7) 0.0157(9)
O3 0.1090(11) 0.1200(12) 0.0646(8) 0.0597(10) 0.0158(7) 0.0014(8)
N1 0.0554(8) 0.0715(9) 0.0438(7) 0.0039(7) 0.0038(6) -0.0072(6)
C1 0.0775(12) 0.1182(17) 0.0503(10) 0.0091(12) 0.0225(9) 0.0059(11)
C2 0.0656(10) 0.0720(11) 0.0462(8) -0.0049(9) 0.0191(8) -0.0062(8)
C3 0.0999(15) 0.0716(12) 0.0756(13) -0.0163(11) 0.0368(12) -0.0042(10)
C4 0.0796(13) 0.1186(19) 0.0761(14) -0.0394(13) 0.0196(12) -0.0306(14)
C5 0.0716(12) 0.147(2) 0.0550(11) -0.0068(14) 0.0100(10) -0.0096(13)
C6 0.0852(14) 0.1003(16) 0.0652(12) -0.0016(12) 0.0099(10) 0.0125(11)
C7 0.0771(12) 0.0755(12) 0.0564(10) -0.0184(10) 0.0129(9) -0.0005(9)
C8 0.0591(10) 0.0727(12) 0.0572(10) 0.0062(9) 0.0102(8) -0.0003(8)
C9 0.0546(9) 0.0624(10) 0.0448(8) 0.0017(8) 0.0031(7) -0.0039(7)
C10 0.0505(8) 0.0558(9) 0.0460(8) -0.0026(7) 0.0005(7) -0.0083(7)
C11 0.0606(10) 0.0634(10) 0.0574(9) 0.0047(8) 0.0031(8) -0.0092(8)
C12 0.0773(12) 0.0599(11) 0.0718(12) 0.0133(9) -0.0002(10) -0.0007(9)
C13 0.0873(13) 0.0644(12) 0.0652(11) 0.0039(10) 0.0016(10) 0.0111(9)
C14 0.0729(11) 0.0687(11) 0.0545(9) -0.0053(9) 0.0099(8) 0.0024(8)
C15 0.0518(8) 0.0562(10) 0.0485(9) -0.0034(7) 0.0008(7) -0.0062(7)
C16 0.0697(11) 0.0811(12) 0.0483(9) 0.0213(10) 0.0014(8) -0.0065(9)
C17 0.0751(11) 0.0771(12) 0.0448(9) 0.0178(10) 0.0039(8) 0.0025(8)
C18 0.0529(9) 0.0834(13) 0.0539(9) -0.0039(8) 0.0092(8) -0.0107(9)
C19 0.0493(8) 0.0602(10) 0.0450(8) 0.0077(7) 0.0049(7) 0.0009(7)
C20 0.0618(10) 0.0778(12) 0.0558(10) 0.0031(9) 0.0125(8) 0.0002(9)
C21 0.0878(13) 0.0937(15) 0.0506(10) 0.0169(12) 0.0167(9) -0.0051(10)
C22 0.0912(14) 0.0853(14) 0.0585(11) 0.0099(12) -0.0011(11) -0.0193(10)
C23 0.0741(12) 0.0816(14) 0.0764(13) -0.0097(10) -0.0036(11) -0.0154(11)
C24 0.0603(10) 0.0794(12) 0.0543(9) -0.0037(9) 0.0101(8) -0.0041(9)

loop_
_atom_type_symbol
_atom_type_description
_atom_type_scat_dispersion_real
_atom_type_scat_dispersion_imag
_atom_type_scat_source
C C 0.0033 0.0016 'International Tables Vol C Tables 4.2.6.8 and 6.1.1.4'
H H 0.0000 0.0000 'International Tables Vol C Tables 4.2.6.8 and 6.1.1.4'
N N 0.0061 0.0033 'International Tables Vol C Tables 4.2.6.8 and 6.1.1.4'
O O 0.0106 0.0060 'International Tables Vol C Tables 4.2.6.8 and 6.1.1.4'

loop_
_geom_angle_atom_site_label_1
_geom_angle_atom_site_label_2
_geom_angle_atom_site_label_3
_geom_angle
C8 O1 C1 116.85(14)
C16 N1 C15 122.69(14)
C16 N1 C18 116.21(14)
C15 N1 C18 120.98(14)
O1 C1 C2 106.92(15)
O1 C1 H1A 110.3
C2 C1 H1A 110.3
O1 C1 H1B 110.3
C2 C1 H1B 110.3
H1A C1 H1B 108.6
C7 C2 C3 117.88(17)
C7 C2 C1 120.90(17)
C3 C2 C1 121.20(18)
C4 C3 C2 120.3(2)
C4 C3 H3 119.9
C2 C3 H3 119.9
C5 C4 C3 120.5(2)
C5 C4 H4 119.8
C3 C4 H4 119.8
C6 C5 C4 119.9(2)
C6 C5 H5 120.0
C4 C5 H5 120.0
C5 C6 C7 120.3(2)
C5 C6 H6 119.8
C7 C6 H6 119.8
C6 C7 C2 121.09(18)
C6 C7 H7 119.5
C2 C7 H7 119.5
O2 C8 O1 123.11(17)
O2 C8 C9 125.75(16)
O1 C8 C9 111.09(14)
C17 C9 C10 119.64(15)
C17 C9 C8 118.55(15)
C10 C9 C8 121.79(14)
C11 C10 C15 118.48(15)
C11 C10 C9 123.49(15)
C15 C10 C9 117.97(14)
C12 C11 C10 121.10(17)
C12 C11 H11 119.5
C10 C11 H11 119.5
C11 C12 C13 119.81(17)
C11 C12 H12 120.1
C13 C12 H12 120.1
C14 C13 C12 120.92(17)
C14 C13 H13 119.5
C12 C13 H13 119.5
C13 C14 C15 120.37(17)
C13 C14 H14 119.8
C15 C14 H14 119.8
C14 C15 N1 120.74(16)
C14 C15 C10 119.28(15)
N1 C15 C10 119.98(14)
O3 C16 N1 120.85(17)
O3 C16 C17 123.13(17)
N1 C16 C17 116.00(15)
C9 C17 C16 123.63(16)
C9 C17 H17 118.2
C16 C17 H17 118.2
N1 C18 C19 115.36(13)
N1 C18 H18A 108.4
C19 C18 H18A 108.4
N1 C18 H18B 108.4
C19 C18 H18B 108.4
H18A C18 H18B 107.5
C24 C19 C20 118.42(16)
C24 C19 C18 123.92(15)
C20 C19 C18 117.62(15)
C19 C20 C21 120.96(18)
C19 C20 H20 119.5
C21 C20 H20 119.5
C22 C21 C20 120.22(19)
C22 C21 H21 119.9
C20 C21 H21 119.9
C21 C22 C23 119.53(18)
C21 C22 H22 120.2
C23 C22 H22 120.2
C22 C23 C24 120.35(19)
C22 C23 H23 119.8
C24 C23 H23 119.8
C19 C24 C23 120.51(18)
C19 C24 H24 119.7
C23 C24 H24 119.7

loop_
_geom_bond_atom_site_label_1
_geom_bond_atom_site_label_2
_geom_bond_distance
O1 C8 1.316(2)
O1 C1 1.454(2)
O2 C8 1.205(2)
O3 C16 1.225(2)
N1 C16 1.383(2)
N1 C15 1.400(2)
N1 C18 1.462(2)
C1 C2 1.491(3)
C1 H1A 0.9700
C1 H1B 0.9700
C2 C7 1.374(2)
C2 C3 1.386(3)
C3 C4 1.378(3)
C3 H3 0.9300
C4 C5 1.358(3)
C4 H4 0.9300
C5 C6 1.352(3)
C5 H5 0.9300
C6 C7 1.373(3)
C6 H6 0.9300
C7 H7 0.9300
C8 C9 1.490(2)
C9 C17 1.338(2)
C9 C10 1.449(2)
C10 C11 1.405(2)
C10 C15 1.406(2)
C11 C12 1.364(2)
C11 H11 0.9300
C12 C13 1.376(3)
C12 H12 0.9300
C13 C14 1.369(3)
C13 H13 0.9300
C14 C15 1.394(2)
C14 H14 0.9300
C16 C17 1.436(3)
C17 H17 0.9300
C18 C19 1.510(2)
C18 H18A 0.9700
C18 H18B 0.9700
C19 C24 1.376(2)
C19 C20 1.376(2)
C20 C21 1.379(3)
C20 H20 0.9300
C21 C22 1.364(3)
C21 H21 0.9300
C22 C23 1.369(3)
C22 H22 0.9300
C23 C24 1.383(2)
C23 H23 0.9300
C24 H24 0.9300

loop_
_geom_hbond_atom_site_label_D
_geom_hbond_atom_site_label_H
_geom_hbond_atom_site_label_A
_geom_hbond_site_symmetry_A
_geom_hbond_distance_DH
_geom_hbond_distance_HA
_geom_hbond_distance_DA
_geom_hbond_angle_DHA
_geom_hbond_publ_flag
C11 H11 O2 . 0.93 2.34 2.962(2) 124 yes
C6 H6 O3 4_566 0.93 2.55 3.184(3) 126 yes
C22 H22 O3 4_565 0.93 2.56 3.490(2) 174 yes
C13 H13 Cg1 3_665 0.93 2.91 3.727(2) 147 yes

loop_
_geom_torsion_atom_site_label_1
_geom_torsion_atom_site_label_2
_geom_torsion_atom_site_label_3
_geom_torsion_atom_site_label_4
_geom_torsion
C8 O1 C1 C2 -171.20(17)
O1 C1 C2 C7 -118.66(19)
O1 C1 C2 C3 63.1(2)
C7 C2 C3 C4 1.2(3)
C1 C2 C3 C4 179.46(18)
C2 C3 C4 C5 -0.6(3)
C3 C4 C5 C6 -0.6(3)
C4 C5 C6 C7 1.2(3)
C5 C6 C7 C2 -0.5(3)
C3 C2 C7 C6 -0.7(3)
C1 C2 C7 C6 -178.97(19)
C1 O1 C8 O2 -2.7(3)
C1 O1 C8 C9 179.62(17)
O2 C8 C9 C17 -147.7(2)
O1 C8 C9 C17 29.9(2)
O2 C8 C9 C10 33.9(3)
O1 C8 C9 C10 -148.47(15)
C17 C9 C10 C11 -179.20(16)
C8 C9 C10 C11 -0.9(2)
C17 C9 C10 C15 -2.0(2)
C8 C9 C10 C15 176.37(14)
C15 C10 C11 C12 -0.2(2)
C9 C10 C11 C12 176.97(15)
C10 C11 C12 C13 1.2(3)
C11 C12 C13 C14 -0.5(3)
C12 C13 C14 C15 -1.3(3)
C13 C14 C15 N1 -177.34(16)
C13 C14 C15 C10 2.3(2)
C16 N1 C15 C14 -178.53(15)
C18 N1 C15 C14 5.5(2)
C16 N1 C15 C10 1.9(2)
C18 N1 C15 C10 -174.07(14)
C11 C10 C15 C14 -1.5(2)
C9 C10 C15 C14 -178.87(14)
C11 C10 C15 N1 178.12(13)
C9 C10 C15 N1 0.7(2)
C15 N1 C16 O3 178.49(17)
C18 N1 C16 O3 -5.4(2)
C15 N1 C16 C17 -3.1(2)
C18 N1 C16 C17 173.04(15)
C10 C9 C17 C16 0.7(3)
C8 C9 C17 C16 -177.71(16)
O3 C16 C17 C9 -179.80(19)
N1 C16 C17 C9 1.8(3)
C16 N1 C18 C19 97.36(17)
C15 N1 C18 C19 -86.45(19)
N1 C18 C19 C24 -7.8(2)
N1 C18 C19 C20 174.72(15)
C24 C19 C20 C21 -0.3(3)
C18 C19 C20 C21 177.36(16)
C19 C20 C21 C22 0.7(3)
C20 C21 C22 C23 -0.7(3)
C21 C22 C23 C24 0.3(3)
C20 C19 C24 C23 -0.1(3)
C18 C19 C24 C23 -177.59(17)
C22 C23 C24 C19 0.1(3)

_cod_database_fobs_code 2242978
